data_1007211
loop_
_publ_author_name
'Averbuch-Pouchot, M - T'
'Durif, A'

_publ_section_title
;
Synthese et structure cristalline du dihydrogenodiphosphate de caesium
;
_journal_coden_ASTM CRAMED
_journal_name_full
;
Comptes Rendus Hebdomadaires des Seances de l'Academie des Sciences,
Serie 2 (1984-1993)
;
_journal_page_first 41
_journal_page_last 46
_journal_volume 316
_journal_year 1993
_chemical_formula_structural 'Cs2 (H2 P2 O7)'
_chemical_formula_sum 'Cs2 H2 O7 P2'
_chemical_name_systematic 'Dicaesium phyllo-dihydrogendiphosphate'
_space_group_IT_number 15
_symmetry_cell_setting monoclinic
_symmetry_Int_Tables_number 15
_symmetry_space_group_name_Hall '-C 2yc'
_symmetry_space_group_name_H-M 'C 1 2/c 1'
_cell_angle_alpha 90
_cell_angle_beta 90.29(2)
_cell_angle_gamma 90
_cell_formula_units_Z 4
_cell_length_a 7.977(3)
_cell_length_b 9.064(6)
_cell_length_c 11.406(6)
_cell_volume 824.7
_refine_ls_R_factor_all 0.034
_cod_original_formula_sum 'H2 Cs2 O7 P2'
_cod_database_code 1007211

loop_
_symmetry_equiv_pos_as_xyz
x,y,z
-x,y,1/2-z
-x,-y,-z
x,-y,1/2+z
1/2+x,1/2+y,z
1/2-x,1/2+y,1/2-z
1/2-x,1/2-y,-z
1/2+x,1/2-y,1/2+z

loop_
_atom_site_aniso_label
_atom_site_aniso_U_11
_atom_site_aniso_U_12
_atom_site_aniso_U_13
_atom_site_aniso_U_22
_atom_site_aniso_U_23
_atom_site_aniso_U_33
Cs1 0.02333(8) -0.0050(1) 0.00066(7) 0.0297(1) -0.0008(1) 0.02219(8)
P1 0.0181(3) 0.0011(3) 0.0011(3) 0.0142(3) 0.0002(3) 0.0163(3)
O1 0.030(1) 0.007(1) -0.005(1) 0.025(1) .000(1) 0.024(1)
O2 0.039(1) 0.005(1) 0.006(1) 0.029(1) -0.002(1) 0.019(1)
O3 0.035(1) -0.004(1) 0.001(1) 0.016(1) -0.006(1) 0.028(1)
O4 0.017(1) 0. 0.007(2) 0.016(2) 0. 0.050(2)

loop_
_atom_site_label
_atom_site_type_symbol
_atom_site_symmetry_multiplicity
_atom_site_Wyckoff_symbol
_atom_site_fract_x
_atom_site_fract_y
_atom_site_fract_z
_atom_site_occupancy
_atom_site_attached_hydrogens
_atom_site_calc_flag
Cs1 Cs1+ 8 f 0.50564(3) 0.22636(3) 0.52044(2) 1. 0 d
P1 P5+ 8 f 0.3153(1) 0.5141(1) 0.76304(8) 1. 0 d
O1 O2- 8 f 0.7072(4) 0.1004(4) 0.1929(3) 1. 0 d
O2 O2- 8 f 0.2253(4) 0.9832(4) 0.1103(3) 1. 0 d
O3 O2- 8 f 0.8097(4) 0.8426(3) 0.1969(3) 1. 0 d
O4 O2- 4 e 0. 0.0575(5) 0.25 1. 0 d
H1 H1+ 8 f 0.69(1) 0.20(1) 0.237(8) 1. 0 d

loop_
_atom_type_symbol
_atom_type_oxidation_number
Cs1+ 1.000
P5+ 5.000
O2- -2.000
H1+ 1.000
